data_7020229
loop_
_publ_author_name
'de Boer, Sandra Y.'
'Gloaguen, Yann'
'Reek, Joost N. H.'
'Lutz, Martin'
'van der Vlugt, Jarl Ivar'

_publ_section_title
;
 N-H bond activation by palladium(II) and copper(I) complexes featuring a
 reactive bidentate PN-ligand.
;
_journal_issue 37
_journal_name_full 'Dalton transactions (Cambridge, England : 2003)'
_journal_page_first 11276
_journal_page_last 11283
_journal_paper_doi 10.1039/c2dt31009k
_journal_volume 41
_journal_year 2012
_chemical_formula_moiety 'C17 H30 F3 N2 O2 P Pd S'
_chemical_formula_sum 'C17 H30 F3 N2 O2 P Pd S'
_chemical_formula_weight 520.86
_chemical_name_systematic
;
?
;
_space_group_IT_number 2
_symmetry_cell_setting triclinic
_symmetry_space_group_name_Hall '-P 1'
_symmetry_space_group_name_H-M 'P -1'
_atom_sites_solution_hydrogens difmap
_atom_sites_solution_primary direct
_atom_sites_solution_secondary difmap
_audit_creation_method SHELXL-97
_cell_angle_alpha 109.9870(15)
_cell_angle_beta 99.6665(15)
_cell_angle_gamma 101.8868(15)
_cell_formula_units_Z 2
_cell_length_a 9.8419(3)
_cell_length_b 10.8652(3)
_cell_length_c 11.6779(4)
_cell_measurement_reflns_used 9437
_cell_measurement_temperature 150(2)
_cell_measurement_theta_max 27.31
_cell_measurement_theta_min 2.21
_cell_volume 1109.16(6)
_computing_cell_refinement 'SAINT V7.68A'
_computing_data_collection Apex2
_computing_data_reduction 'SAINT V7.68A, TWINABS-2008/4'
_computing_structure_refinement 'SHELXL-97 (Sheldrick, 2008)'
_computing_structure_solution 'SHELXS-97 (Sheldrick, 2008)'
_diffrn_ambient_temperature 150(2)
_diffrn_measured_fraction_theta_full 0.987
_diffrn_measured_fraction_theta_max 0.987
_diffrn_measurement_device_type 'Bruker Kappa ApexII'
_diffrn_measurement_method '\f and \w scans'
_diffrn_radiation_monochromator graphite
_diffrn_radiation_source 'fine-focus sealed tube'
_diffrn_radiation_type MoK\a
_diffrn_radiation_wavelength 0.71073
_diffrn_reflns_av_R_equivalents 0.0504
_diffrn_reflns_av_sigmaI/netI 0.0438
_diffrn_reflns_limit_h_max 12
_diffrn_reflns_limit_h_min -12
_diffrn_reflns_limit_k_max 13
_diffrn_reflns_limit_k_min -13
_diffrn_reflns_limit_l_max 15
_diffrn_reflns_limit_l_min -15
_diffrn_reflns_number 36399
_diffrn_reflns_theta_full 27.51
_diffrn_reflns_theta_max 27.51
_diffrn_reflns_theta_min 1.92
_exptl_absorpt_coefficient_mu 1.041
_exptl_absorpt_correction_T_max 0.75
_exptl_absorpt_correction_T_min 0.58
_exptl_absorpt_correction_type multi-scan
_exptl_absorpt_process_details TWINABS-2008/4
_exptl_crystal_colour brown
_exptl_crystal_density_diffrn 1.560
_exptl_crystal_density_method 'not measured'
_exptl_crystal_description plate
_exptl_crystal_F_000 532
_exptl_crystal_size_max 0.50
_exptl_crystal_size_mid 0.40
_exptl_crystal_size_min 0.15
_refine_diff_density_max 1.736
_refine_diff_density_min -1.027
_refine_diff_density_rms 0.137
_refine_ls_extinction_method none
_refine_ls_goodness_of_fit_ref 1.067
_refine_ls_hydrogen_treatment mixed
_refine_ls_matrix_type full
_refine_ls_number_parameters 257
_refine_ls_number_reflns 5033
_refine_ls_number_restraints 0
_refine_ls_restrained_S_all 1.067
_refine_ls_R_factor_all 0.0579
_refine_ls_R_factor_gt 0.0432
_refine_ls_shift/su_max 0.032
_refine_ls_shift/su_mean 0.001
_refine_ls_structure_factor_coef Fsqd
_refine_ls_weighting_details 'calc w=1/[\s^2^(Fo^2^)+(0.0648P)^2^+0.9704P] where P=(Fo^2^+2Fc^2^)/3'
_refine_ls_weighting_scheme calc
_refine_ls_wR_factor_gt 0.1061
_refine_ls_wR_factor_ref 0.1148
_reflns_number_gt 4207
_reflns_number_total 5033
_reflns_threshold_expression I>2\s(I)
_cod_data_source_file c2dt31009k.txt
_cod_data_source_block l0212a
_cod_database_code 7020229

loop_
_symmetry_equiv_pos_as_xyz
'x, y, z'
'-x, -y, -z'

loop_
_atom_site_label
_atom_site_type_symbol
_atom_site_fract_x
_atom_site_fract_y
_atom_site_fract_z
_atom_site_U_iso_or_equiv
_atom_site_adp_type
_atom_site_occupancy
_atom_site_symmetry_multiplicity
_atom_site_calc_flag
_atom_site_refinement_flags
Pd1 Pd 0.68525(3) 0.70008(3) 0.28813(3) 0.01977(10) Uani 1 1 d .
S1 S 0.68549(10) 0.69686(11) 0.56294(10) 0.0248(2) Uani 1 1 d .
P1 P 0.78817(10) 0.80423(10) 0.17750(9) 0.0201(2) Uani 1 1 d .
F1 F 0.6732(4) 0.9059(4) 0.7559(3) 0.0635(10) Uani 1 1 d .
F2 F 0.4751(4) 0.8018(4) 0.6108(4) 0.0728(11) Uani 1 1 d .
F3 F 0.6482(4) 0.9349(3) 0.5829(3) 0.0638(10) Uani 1 1 d .
O1 O 0.6439(4) 0.6132(3) 0.6310(3) 0.0363(7) Uani 1 1 d .
O2 O 0.8357(3) 0.7618(4) 0.5882(3) 0.0395(8) Uani 1 1 d .
N1 N 0.8846(3) 0.6401(3) 0.3072(3) 0.0212(6) Uani 1 1 d .
N2 N 0.6108(4) 0.6311(4) 0.4207(3) 0.0253(7) Uani 1 1 d .
H2N H 0.536(5) 0.576(5) 0.408(4) 0.025(12) Uiso 1 1 d .
C1 C 0.7685(5) 0.4194(5) 0.3113(5) 0.0361(10) Uani 1 1 d .
H1A H 0.7478 0.4344 0.3935 0.054 Uiso 1 1 calc R
H1B H 0.7842 0.3292 0.2767 0.054 Uiso 1 1 calc R
H1C H 0.6871 0.4241 0.2535 0.054 Uiso 1 1 calc R
C2 C 0.9009(4) 0.5273(4) 0.3271(4) 0.0261(8) Uani 1 1 d .
C3 C 1.0358(5) 0.5081(5) 0.3535(4) 0.0331(10) Uani 1 1 d .
H3 H 1.0456 0.4295 0.3687 0.040 Uiso 1 1 calc R
C4 C 1.1556(5) 0.6027(5) 0.3576(4) 0.0337(10) Uani 1 1 d .
H4 H 1.2488 0.5927 0.3801 0.040 Uiso 1 1 calc R
C5 C 1.1383(4) 0.7117(5) 0.3288(4) 0.0301(9) Uani 1 1 d .
H5 H 1.2189 0.7756 0.3268 0.036 Uiso 1 1 calc R
C6 C 1.0018(4) 0.7274(4) 0.3025(4) 0.0235(8) Uani 1 1 d .
C7 C 0.9777(4) 0.8396(4) 0.2617(4) 0.0254(8) Uani 1 1 d .
H7A H 1.0401 0.8511 0.2056 0.031 Uiso 1 1 calc R
H7B H 1.0056 0.9263 0.3368 0.031 Uiso 1 1 calc R
C8 C 0.6074(5) 0.6458(5) -0.0617(5) 0.0397(11) Uani 1 1 d .
H8A H 0.5929 0.5790 -0.1473 0.060 Uiso 1 1 calc R
H8B H 0.5780 0.7253 -0.0661 0.060 Uiso 1 1 calc R
H8C H 0.5495 0.6041 -0.0169 0.060 Uiso 1 1 calc R
C9 C 0.8586(6) 0.7571(6) -0.0595(5) 0.0457(13) Uani 1 1 d .
H9A H 0.9593 0.7917 -0.0104 0.069 Uiso 1 1 calc R
H9B H 0.8251 0.8329 -0.0689 0.069 Uiso 1 1 calc R
H9C H 0.8503 0.6890 -0.1430 0.069 Uiso 1 1 calc R
C10 C 0.8086(5) 0.5630(5) 0.0101(5) 0.0380(11) Uani 1 1 d .
H10A H 0.7871 0.4962 -0.0767 0.057 Uiso 1 1 calc R
H10B H 0.7537 0.5231 0.0579 0.057 Uiso 1 1 calc R
H10C H 0.9116 0.5878 0.0499 0.057 Uiso 1 1 calc R
C11 C 0.7669(5) 0.6912(4) 0.0090(4) 0.0287(9) Uani 1 1 d .
C12 C 0.7877(5) 1.0558(4) 0.3382(4) 0.0323(9) Uani 1 1 d .
H12A H 0.7746 1.1464 0.3526 0.048 Uiso 1 1 calc R
H12B H 0.8826 1.0656 0.3885 0.048 Uiso 1 1 calc R
H12C H 0.7130 1.0034 0.3631 0.048 Uiso 1 1 calc R
C13 C 0.6345(5) 0.9787(5) 0.1194(5) 0.0377(11) Uani 1 1 d .
H13A H 0.5542 0.9221 0.1350 0.056 Uiso 1 1 calc R
H13B H 0.6319 0.9407 0.0296 0.056 Uiso 1 1 calc R
H13C H 0.6264 1.0720 0.1433 0.056 Uiso 1 1 calc R
C14 C 0.9000(5) 1.0604(4) 0.1634(4) 0.0319(9) Uani 1 1 d .
H14A H 0.9009 1.1566 0.1915 0.048 Uiso 1 1 calc R
H14B H 0.8862 1.0220 0.0718 0.048 Uiso 1 1 calc R
H14C H 0.9917 1.0536 0.2049 0.048 Uiso 1 1 calc R
C15 C 0.7766(4) 0.9805(4) 0.1979(4) 0.0259(8) Uani 1 1 d .
C16 C 0.4965(4) 0.7487(5) 0.2568(4) 0.0300(9) Uani 1 1 d .
H16A H 0.4203 0.6839 0.2684 0.045 Uiso 1 1 calc R
H16B H 0.4709 0.7442 0.1703 0.045 Uiso 1 1 calc R
H16C H 0.5079 0.8414 0.3165 0.045 Uiso 1 1 calc R
C17 C 0.6180(5) 0.8434(5) 0.6322(5) 0.0399(11) Uani 1 1 d .

loop_
_atom_site_aniso_label
_atom_site_aniso_U_11
_atom_site_aniso_U_22
_atom_site_aniso_U_33
_atom_site_aniso_U_23
_atom_site_aniso_U_13
_atom_site_aniso_U_12
Pd1 0.01597(15) 0.02081(16) 0.02498(16) 0.01145(12) 0.00660(10) 0.00486(10)
S1 0.0216(4) 0.0278(5) 0.0268(5) 0.0129(4) 0.0059(4) 0.0070(4)
P1 0.0174(4) 0.0202(5) 0.0239(5) 0.0110(4) 0.0057(4) 0.0035(4)
F1 0.092(3) 0.055(2) 0.0364(17) 0.0022(15) 0.0164(17) 0.0319(19)
F2 0.0461(19) 0.074(2) 0.094(3) 0.013(2) 0.0258(19) 0.0353(18)
F3 0.104(3) 0.0308(17) 0.058(2) 0.0191(16) 0.014(2) 0.0247(18)
O1 0.0429(18) 0.0358(18) 0.0307(17) 0.0188(15) 0.0041(14) 0.0064(14)
O2 0.0217(15) 0.049(2) 0.0399(18) 0.0144(16) 0.0034(13) 0.0025(14)
N1 0.0197(15) 0.0226(16) 0.0230(16) 0.0095(13) 0.0070(12) 0.0073(12)
N2 0.0202(16) 0.0287(19) 0.0271(18) 0.0145(16) 0.0054(14) 0.0019(14)
C1 0.039(2) 0.027(2) 0.049(3) 0.020(2) 0.014(2) 0.0115(19)
C2 0.032(2) 0.024(2) 0.026(2) 0.0115(17) 0.0106(16) 0.0123(17)
C3 0.041(2) 0.035(2) 0.035(2) 0.018(2) 0.0127(19) 0.024(2)
C4 0.028(2) 0.044(3) 0.038(2) 0.020(2) 0.0099(18) 0.0193(19)
C5 0.0199(18) 0.037(2) 0.037(2) 0.017(2) 0.0092(17) 0.0116(17)
C6 0.0218(18) 0.027(2) 0.0209(19) 0.0064(16) 0.0056(15) 0.0088(15)
C7 0.0164(17) 0.023(2) 0.033(2) 0.0106(17) 0.0015(15) 0.0032(14)
C8 0.034(2) 0.040(3) 0.033(2) 0.010(2) -0.0025(19) 0.001(2)
C9 0.054(3) 0.045(3) 0.036(3) 0.016(2) 0.022(2) -0.001(2)
C10 0.044(3) 0.032(3) 0.033(2) 0.004(2) 0.010(2) 0.013(2)
C11 0.033(2) 0.027(2) 0.022(2) 0.0061(17) 0.0107(17) 0.0026(17)
C12 0.039(2) 0.024(2) 0.039(2) 0.0136(19) 0.015(2) 0.0131(18)
C13 0.030(2) 0.035(3) 0.051(3) 0.024(2) 0.002(2) 0.0111(19)
C14 0.034(2) 0.023(2) 0.039(2) 0.0149(19) 0.0109(19) 0.0031(17)
C15 0.0257(19) 0.0194(19) 0.033(2) 0.0124(17) 0.0053(17) 0.0062(15)
C16 0.0182(18) 0.038(2) 0.041(2) 0.021(2) 0.0104(17) 0.0104(17)
C17 0.043(3) 0.034(3) 0.043(3) 0.011(2) 0.013(2) 0.016(2)

loop_
_atom_type_symbol
_atom_type_description
_atom_type_scat_dispersion_real
_atom_type_scat_dispersion_imag
_atom_type_scat_source
C C 0.0033 0.0016 'International Tables Vol C Tables 4.2.6.8 and 6.1.1.4'
H H 0.0000 0.0000 'International Tables Vol C Tables 4.2.6.8 and 6.1.1.4'
F F 0.0171 0.0103 'International Tables Vol C Tables 4.2.6.8 and 6.1.1.4'
N N 0.0061 0.0033 'International Tables Vol C Tables 4.2.6.8 and 6.1.1.4'
O O 0.0106 0.0060 'International Tables Vol C Tables 4.2.6.8 and 6.1.1.4'
P P 0.1023 0.0942 'International Tables Vol C Tables 4.2.6.8 and 6.1.1.4'
Pd Pd -0.9988 1.0072 'International Tables Vol C Tables 4.2.6.8 and 6.1.1.4'
S S 0.1246 0.1234 'International Tables Vol C Tables 4.2.6.8 and 6.1.1.4'

loop_
_geom_angle_atom_site_label_1
_geom_angle_atom_site_label_2
_geom_angle_atom_site_label_3
_geom_angle
C16 Pd1 N2 86.62(15)
C16 Pd1 N1 175.92(15)
N2 Pd1 N1 95.96(12)
C16 Pd1 P1 95.72(12)
N2 Pd1 P1 170.03(10)
N1 Pd1 P1 82.28(9)
O2 S1 O1 117.5(2)
O2 S1 N2 112.22(19)
O1 S1 N2 114.1(2)
O2 S1 C17 101.7(2)
O1 S1 C17 102.2(2)
N2 S1 C17 107.2(2)
C7 P1 C15 101.64(18)
C7 P1 C11 106.5(2)
C15 P1 C11 113.11(19)
C7 P1 Pd1 97.91(14)
C15 P1 Pd1 119.55(14)
C11 P1 Pd1 114.84(14)
C6 N1 C2 118.2(3)
C6 N1 Pd1 115.9(2)
C2 N1 Pd1 125.9(3)
S1 N2 Pd1 123.2(2)
S1 N2 H2N 109(3)
Pd1 N2 H2N 127(3)
C2 C1 H1A 109.5
C2 C1 H1B 109.5
H1A C1 H1B 109.5
C2 C1 H1C 109.5
H1A C1 H1C 109.5
H1B C1 H1C 109.5
N1 C2 C3 120.9(4)
N1 C2 C1 118.3(3)
C3 C2 C1 120.7(4)
C4 C3 C2 120.2(4)
C4 C3 H3 119.9
C2 C3 H3 119.9
C5 C4 C3 119.0(4)
C5 C4 H4 120.5
C3 C4 H4 120.5
C4 C5 C6 119.1(4)
C4 C5 H5 120.4
C6 C5 H5 120.4
N1 C6 C5 122.2(4)
N1 C6 C7 117.3(3)
C5 C6 C7 120.5(4)
C6 C7 P1 112.3(3)
C6 C7 H7A 109.1
P1 C7 H7A 109.1
C6 C7 H7B 109.1
P1 C7 H7B 109.1
H7A C7 H7B 107.9
C11 C8 H8A 109.5
C11 C8 H8B 109.5
H8A C8 H8B 109.5
C11 C8 H8C 109.5
H8A C8 H8C 109.5
H8B C8 H8C 109.5
C11 C9 H9A 109.5
C11 C9 H9B 109.5
H9A C9 H9B 109.5
C11 C9 H9C 109.5
H9A C9 H9C 109.5
H9B C9 H9C 109.5
C11 C10 H10A 109.5
C11 C10 H10B 109.5
H10A C10 H10B 109.5
C11 C10 H10C 109.5
H10A C10 H10C 109.5
H10B C10 H10C 109.5
C9 C11 C10 109.1(4)
C9 C11 C8 110.1(4)
C10 C11 C8 107.5(4)
C9 C11 P1 114.3(3)
C10 C11 P1 107.1(3)
C8 C11 P1 108.5(3)
C15 C12 H12A 109.5
C15 C12 H12B 109.5
H12A C12 H12B 109.5
C15 C12 H12C 109.5
H12A C12 H12C 109.5
H12B C12 H12C 109.5
C15 C13 H13A 109.5
C15 C13 H13B 109.5
H13A C13 H13B 109.5
C15 C13 H13C 109.5
H13A C13 H13C 109.5
H13B C13 H13C 109.5
C15 C14 H14A 109.5
C15 C14 H14B 109.5
H14A C14 H14B 109.5
C15 C14 H14C 109.5
H14A C14 H14C 109.5
H14B C14 H14C 109.5
C13 C15 C12 109.1(4)
C13 C15 C14 108.1(4)
C12 C15 C14 108.3(3)
C13 C15 P1 112.4(3)
C12 C15 P1 106.3(3)
C14 C15 P1 112.5(3)
Pd1 C16 H16A 109.5
Pd1 C16 H16B 109.5
H16A C16 H16B 109.5
Pd1 C16 H16C 109.5
H16A C16 H16C 109.5
H16B C16 H16C 109.5
F3 C17 F1 107.5(4)
F3 C17 F2 107.7(4)
F1 C17 F2 107.7(4)
F3 C17 S1 111.7(4)
F1 C17 S1 112.2(3)
F2 C17 S1 109.9(3)

loop_
_geom_bond_atom_site_label_1
_geom_bond_atom_site_label_2
_geom_bond_distance
Pd1 C16 2.042(4)
Pd1 N2 2.108(3)
Pd1 N1 2.191(3)
Pd1 P1 2.2232(10)
S1 O2 1.433(3)
S1 O1 1.440(3)
S1 N2 1.540(4)
S1 C17 1.835(5)
P1 C7 1.850(4)
P1 C15 1.878(4)
P1 C11 1.878(4)
F1 C17 1.325(6)
F2 C17 1.337(6)
F3 C17 1.317(6)
N1 C6 1.356(5)
N1 C2 1.359(5)
N2 H2N 0.81(5)
C1 C2 1.499(6)
C1 H1A 0.9800
C1 H1B 0.9800
C1 H1C 0.9800
C2 C3 1.386(6)
C3 C4 1.377(7)
C3 H3 0.9500
C4 C5 1.371(6)
C4 H4 0.9500
C5 C6 1.385(5)
C5 H5 0.9500
C6 C7 1.500(6)
C7 H7A 0.9900
C7 H7B 0.9900
C8 C11 1.535(6)
C8 H8A 0.9800
C8 H8B 0.9800
C8 H8C 0.9800
C9 C11 1.528(6)
C9 H9A 0.9800
C9 H9B 0.9800
C9 H9C 0.9800
C10 C11 1.535(6)
C10 H10A 0.9800
C10 H10B 0.9800
C10 H10C 0.9800
C12 C15 1.533(6)
C12 H12A 0.9800
C12 H12B 0.9800
C12 H12C 0.9800
C13 C15 1.530(6)
C13 H13A 0.9800
C13 H13B 0.9800
C13 H13C 0.9800
C14 C15 1.537(6)
C14 H14A 0.9800
C14 H14B 0.9800
C14 H14C 0.9800
C16 H16A 0.9800
C16 H16B 0.9800
C16 H16C 0.9800

loop_
_geom_hbond_atom_site_label_D
_geom_hbond_atom_site_label_H
_geom_hbond_atom_site_label_A
_geom_hbond_distance_DH
_geom_hbond_distance_HA
_geom_hbond_distance_DA
_geom_hbond_angle_DHA
_geom_hbond_site_symmetry_A
N2 H2N O1 0.81(5) 2.27(5) 3.058(5) 167(4) 2_666

loop_
_geom_torsion_atom_site_label_1
_geom_torsion_atom_site_label_2
_geom_torsion_atom_site_label_3
_geom_torsion_atom_site_label_4
_geom_torsion
C16 Pd1 P1 C7 153.52(19)
N1 Pd1 P1 C7 -30.06(16)
C16 Pd1 P1 C15 45.3(2)
N1 Pd1 P1 C15 -138.29(17)
C16 Pd1 P1 C11 -94.1(2)
N1 Pd1 P1 C11 82.29(18)
N2 Pd1 N1 C6 -141.9(3)
P1 Pd1 N1 C6 28.2(3)
N2 Pd1 N1 C2 35.9(3)
P1 Pd1 N1 C2 -154.0(3)
O2 S1 N2 Pd1 -26.5(3)
O1 S1 N2 Pd1 -163.3(2)
C17 S1 N2 Pd1 84.3(3)
C16 Pd1 N2 S1 -116.0(3)
N1 Pd1 N2 S1 67.2(2)
C6 N1 C2 C3 5.8(6)
Pd1 N1 C2 C3 -171.8(3)
C6 N1 C2 C1 -170.1(4)
Pd1 N1 C2 C1 12.2(5)
N1 C2 C3 C4 -1.2(7)
C1 C2 C3 C4 174.7(4)
C2 C3 C4 C5 -3.4(7)
C3 C4 C5 C6 3.3(7)
C2 N1 C6 C5 -6.1(6)
Pd1 N1 C6 C5 171.8(3)
C2 N1 C6 C7 171.2(4)
Pd1 N1 C6 C7 -10.9(4)
C4 C5 C6 N1 1.5(6)
C4 C5 C6 C7 -175.6(4)
N1 C6 C7 P1 -18.4(5)
C5 C6 C7 P1 158.9(3)
C15 P1 C7 C6 158.1(3)
C11 P1 C7 C6 -83.3(3)
Pd1 P1 C7 C6 35.7(3)
C7 P1 C11 C9 -63.0(4)
C15 P1 C11 C9 47.8(4)
Pd1 P1 C11 C9 -170.1(3)
C7 P1 C11 C10 58.0(3)
C15 P1 C11 C10 168.8(3)
Pd1 P1 C11 C10 -49.1(3)
C7 P1 C11 C8 173.7(3)
C15 P1 C11 C8 -75.5(3)
Pd1 P1 C11 C8 66.6(3)
C7 P1 C15 C13 171.5(3)
C11 P1 C15 C13 57.7(4)
Pd1 P1 C15 C13 -82.3(3)
C7 P1 C15 C12 -69.2(3)
C11 P1 C15 C12 177.0(3)
Pd1 P1 C15 C12 36.9(3)
C7 P1 C15 C14 49.2(3)
C11 P1 C15 C14 -64.6(3)
Pd1 P1 C15 C14 155.4(3)
O2 S1 C17 F3 57.1(4)
O1 S1 C17 F3 178.9(4)
N2 S1 C17 F3 -60.8(4)
O2 S1 C17 F1 -63.7(4)
O1 S1 C17 F1 58.2(4)
N2 S1 C17 F1 178.4(4)
O2 S1 C17 F2 176.5(4)
O1 S1 C17 F2 -61.6(4)
N2 S1 C17 F2 58.6(4)
